data_2010636
loop_
_publ_author_name
'\"Ozbey, S\"uheyla'
'Ulusoy, Nuray'
'Kendi, Engin'

_publ_section_title
;3-(2-Furyl)-6-(4-methylphenyl)-7<i>H</i>-1,2,4-triazolo[3,4-<i>b</i>][1,3,4]thiadiazine
 and its 6-phenyl analogue
;
_journal_issue 2
_journal_name_full 'Acta Crystallographica Section C'
_journal_page_first 222
_journal_page_last 224
_journal_paper_doi 10.1107/S0108270199014079
_journal_volume 56
_journal_year 2000
_chemical_formula_moiety 'C15 H12 N4 O1 S1'
_chemical_formula_sum 'C15 H12 N4 O S'
_chemical_formula_weight 296.35
_space_group_IT_number 14
_symmetry_cell_setting monoclinic
_symmetry_space_group_name_Hall '-P 2ybc'
_symmetry_space_group_name_H-M 'P 1 21/c 1'
_atom_type_scat_source IntTabIV
_cell_angle_alpha 90
_cell_angle_beta 92.580(10)
_cell_angle_gamma 90
_cell_formula_units_Z 4
_cell_length_a 9.3420(10)
_cell_length_b 9.1060(10)
_cell_length_c 16.2080(10)
_cell_measurement_reflns_used 25
_cell_measurement_temperature 295
_cell_measurement_theta_max 18.16
_cell_measurement_theta_min 9.99
_cell_volume 1377.4(2)
_computing_cell_refinement 'CAD-4 EXPRESS'
_computing_data_collection 'CAD-4 EXPRESS (Enraf-Nonius, 1993)'
_computing_data_reduction 'MolEN (Fair, 1990)'
_computing_molecular_graphics 'ORTEPII (Johnson, 1976)'
_computing_publication_material 'MolEN and PLATON (Spek, 1990)'
_computing_structure_refinement MolEN
_computing_structure_solution MolEN
_diffrn_measurement_device 'Enraf-Nonius CAD-4'
_diffrn_measurement_method \w/2\q
_diffrn_radiation_type MoK\a
_diffrn_radiation_wavelength .71073
_diffrn_reflns_av_R_equivalents .011
_diffrn_reflns_limit_h_max 0
_diffrn_reflns_limit_h_min -11
_diffrn_reflns_limit_k_max 0
_diffrn_reflns_limit_k_min -11
_diffrn_reflns_limit_l_max 20
_diffrn_reflns_limit_l_min -20
_diffrn_reflns_number 3072
_diffrn_reflns_theta_max 26.3
_diffrn_standards_decay_% .8
_diffrn_standards_interval_time 120
_diffrn_standards_number 3
_exptl_absorpt_coefficient_mu .239
_exptl_absorpt_correction_T_max 1.000
_exptl_absorpt_correction_T_min .940
_exptl_absorpt_correction_type empirical
_exptl_absorpt_process_details 'via \y scans (Fair, 1990)'
_exptl_crystal_colour yellow
_exptl_crystal_density_diffrn 1.43
_exptl_crystal_density_method 'not measured'
_exptl_crystal_description prismatic
_exptl_crystal_size_max .64
_exptl_crystal_size_mid .40
_exptl_crystal_size_min .16
_refine_diff_density_max .254
_refine_diff_density_min -.218
_refine_ls_extinction_method none
_refine_ls_goodness_of_fit_ref .70
_refine_ls_hydrogen_treatment constr
_refine_ls_number_parameters 190
_refine_ls_number_reflns 1890
_refine_ls_R_factor_gt .038
_refine_ls_shift/su_max <0.001
_refine_ls_structure_factor_coef F
_refine_ls_weighting_details 'w = 1/[\s(F^2^) + (0.02F)^2^ + 1]'
_refine_ls_weighting_scheme calc
_refine_ls_wR_factor_ref .043
_reflns_number_gt 1890
_reflns_number_total 2705
_reflns_threshold_expression I>2\s(I)
_cod_data_source_file ka1344.cif
_cod_data_source_block I
_cod_depositor_comments
;
The following automatic conversions were performed:

'_refine_ls_weighting_scheme' value 'w = 1/[\s(F^2^) + (0.02F)^2^ +
1]' was changed to 'calc'. New tag '_refine_ls_weighting_details' was
created. The value of the new tag was set to 'w = 1/[\s(F^2^) +
(0.02F)^2^ + 1]'.

Automatic conversion script
Id: cif_fix_values 3143 2015-03-26 13:38:13Z robertas 
;
_cod_original_sg_symbol_H-M 'P 21/c'
_cod_original_formula_sum 'C15 H12 N4 O1 S1'
_cod_database_code 2010636

loop_
_symmetry_equiv_pos_as_xyz
x,y,z
-x,-y,-z
-x,y+1/2,-z+1/2
x,-y+1/2,z+1/2

loop_
_atom_site_aniso_label
_atom_site_aniso_U_11
_atom_site_aniso_U_22
_atom_site_aniso_U_33
_atom_site_aniso_U_12
_atom_site_aniso_U_13
_atom_site_aniso_U_23
_atom_site_aniso_type_symbol
S1 .0555(3) .0822(5) .0296(3) .0068(4) .0041(2) .0008(3) S
O1 .0518(9) .0800(10) .0506(9) .0240(10) .0001(8) .0010(10) O
N1 .0530(10) .0560(10) .0430(10) .0060(10) -.0031(9) .0100(10) N
N2 .0570(10) .0700(10) .0370(10) .0070(10) -.0038(9) .0120(10) N
N3 .0364(9) .0470(10) .0302(8) -.0001(9) -.0023(7) .0031(9) N
N4 .0366(9) .0440(10) .0310(8) -.0003(9) -.0028(7) .0025(8) N
C1 .0360(10) .0410(10) .0320(10) -.0050(10) .0020(9) .0000(10) C
C2 .0490(10) .0530(10) .0370(10) .0000(10) -.0030(10) -.0080(10) C
C3 .0460(10) .058(2) .0300(10) -.0040(10) -.0004(9) .0070(10) C
C4 .0390(10) .0400(10) .0400(10) -.0010(10) -.0010(10) .0060(10) C
C5 .0380(10) .0380(10) .0460(10) .0030(10) .0000(10) .0010(10) C
C6 .0430(10) .055(2) .0450(10) .0060(10) -.0040(10) -.0030(10) C
C7 .0600(10) .076(2) .0410(10) .012(2) .0020(10) -.0110(10) C
C8 .0610(10) .094(2) .0530(10) .028(2) .0080(10) -.008(2) C
C9 .0340(10) .0400(10) .0330(10) -.0030(10) .0021(9) .0010(10) C
C10 .0500(10) .0500(10) .0430(10) .0080(10) -.0060(10) -.0080(10) C
C11 .0550(10) .064(2) .0390(10) .0020(10) -.0100(10) -.0090(10) C
C12 .0370(10) .056(2) .0420(10) .0000(10) .0010(10) .0080(10) C
C13 .0430(10) .0390(10) .0580(10) .0020(10) .0010(10) .0040(10) C
C14 .0440(10) .0410(10) .0420(10) -.0050(10) -.0010(10) -.0050(10) C
C15 .057(2) .085(2) .057(2) .016(2) -.0080(10) .011(2) C

loop_
_atom_site_label
_atom_site_fract_x
_atom_site_fract_y
_atom_site_fract_z
_atom_site_U_iso_or_equiv
_atom_site_thermal_displace_type
_atom_site_calc_flag
_atom_site_calc_attached_atom
_atom_site_type_symbol
S1 .55632(7) .19030(10) .78080(4) .0557(2) Ueq . . S
O1 .1516(2) .4867(2) 1.02040(10) .0609(5) Ueq . . O
N1 .2597(2) .4417(3) .86340(10) .0508(6) Ueq . . N
N2 .3277(2) .3763(3) .79750(10) .0548(6) Ueq . . N
N3 .4343(2) .3028(2) .91380(10) .0380(5) Ueq . . N
N4 .5366(2) .2488(2) .97070(10) .0373(5) Ueq . . N
C1 .6096(2) .1374(3) .94660(10) .0363(6) Ueq . . C
C2 .5779(3) .0610(3) .86550(10) .0465(6) Ueq . . C
C3 .4310(3) .2958(3) .82950(10) .0447(8) Ueq . . C
C4 .3256(2) .3970(3) .93200(10) .0398(6) Ueq . . C
C5 .2850(2) .4286(3) 1.01480(10) .0407(6) Ueq . . C
C6 .3450(3) .4069(3) 1.0908(2) .0478(8) Ueq . . C
C7 .2437(3) .4545(3) 1.1475(2) .0590(8) Ueq . . C
C8 .1298(3) .5005(4) 1.1027(2) .0692(8) Ueq . . C
C9 .7210(2) .0814(3) 1.00590(10) .0356(6) Ueq . . C
C10 .7611(3) .1613(3) 1.0766(2) .0479(6) Ueq . . C
C11 .8586(3) .1051(3) 1.1344(2) .0530(8) Ueq . . C
C12 .9217(2) -.0314(3) 1.12470(10) .0450(8) Ueq . . C
C13 .8846(3) -.1081(3) 1.0539(2) .0467(6) Ueq . . C
C14 .7862(2) -.0541(3) .99520(10) .0424(6) Ueq . . C
C15 1.0259(3) -.0929(4) 1.1893(2) .0667(12) Ueq . . C
H6 .438 .367 1.103 .0621 Uiso . . H
H7 .256 .454 1.206 .0747 Uiso . . H
H8 .045 .538 1.125 .0874 Uiso . . H
H10 .720 .255 1.085 .0633 Uiso . . H
H11 .884 .161 1.182 .0684 Uiso . . H
H13 .928 -.201 1.045 .0608 Uiso . . H
H14 .763 -.110 .947 .0557 Uiso . . H
H21 .486 .004 .867 .0545 Uiso . . H
H22 .652 -.006 .849 .0545 Uiso . . H
H151 1.057 -.187 1.172 .0823 Uiso . . H
H152 1.106 -.029 1.196 .0823 Uiso . . H
H153 .980 -.102 1.240 .0823 Uiso . . H

loop_
_geom_angle_atom_site_label_1
_geom_angle_atom_site_label_2
_geom_angle_atom_site_label_3
_geom_angle
_geom_angle_publ_flag
C2 S1 C3 94.00(10) yes
C5 O1 C8 106.1(2) yes
N2 N1 C4 107.6(2) yes
N1 N2 C3 106.8(2) yes
N4 N3 C3 129.2(2) yes
N4 N3 C4 125.0(2) yes
C3 N3 C4 105.0(2) yes
N3 N4 C1 115.7(2) yes
N4 C1 C2 122.7(2) yes
N4 C1 C9 116.2(2) yes
C2 C1 C9 121.0(2) yes
S1 C2 C1 111.9(2) yes
S1 C2 H21 106.9 no
S1 C2 H22 105.2 no
C1 C2 H21 110.5 no
C1 C2 H22 114.2 no
H21 C2 H22 107.8 no
S1 C3 N2 129.4(2) yes
S1 C3 N3 119.7(2) yes
N2 C3 N3 110.8(2) yes
N1 C4 N3 109.7(2) yes
N1 C4 C5 126.5(2) yes
C11 C12 C13 117.2(2) yes
C11 C12 C15 121.3(2) yes
C13 C12 C15 121.5(2) yes
C12 C13 C14 121.9(2) yes
C12 C13 H13 118.7 no
C14 C13 H13 119.4 no
C9 C14 C13 120.8(2) yes
C9 C14 H14 119.3 no
N3 C4 C5 123.6(2) yes
O1 C5 C4 114.8(2) yes
O1 C5 C6 110.0(2) yes
C4 C5 C6 135.1(2) yes
C5 C6 C7 106.7(2) yes
C5 C6 H6 126.2 no
C7 C6 H6 127.1 no
C6 C7 C8 106.5(2) yes
C6 C7 H7 126.5 no
C8 C7 H7 127.0 no
O1 C8 C7 110.7(3) yes
O1 C8 H8 124.7 no
C7 C8 H8 124.6 no
C1 C9 C10 120.7(2) yes
C1 C9 C14 121.8(2) yes
C10 C9 C14 117.5(2) yes
C9 C10 C11 120.7(2) yes
C9 C10 H10 119.2 no
C11 C10 H10 120.1 no
C10 C11 C12 121.9(2) yes
C10 C11 H11 119.3 no
C12 C11 H11 118.8 no
C13 C14 H14 119.9 no
C12 C15 H151 109.4 no
C12 C15 H152 109.4 no
C12 C15 H153 109.6 no
H151 C15 H152 109.5 no
H151 C15 H153 109.5 no
H152 C15 H153 109.5 no

loop_
_geom_bond_atom_site_label_1
_geom_bond_atom_site_label_2
_geom_bond_site_symmetry_1
_geom_bond_site_symmetry_2
_geom_bond_distance
_geom_bond_publ_flag
S1 C2 . . 1.813(3) yes
S1 C3 . . 1.732(3) yes
O1 C5 . . 1.361(3) yes
O1 C8 . . 1.364(3) yes
N1 N2 . . 1.400(3) yes
N1 C4 . . 1.310(3) yes
N2 C3 . . 1.301(3) yes
N3 N4 . . 1.388(2) yes
N3 C3 . . 1.367(3) yes
N3 C4 . . 1.371(3) yes
N4 C1 . . 1.293(3) yes
C1 C2 . . 1.505(3) yes
C1 C9 . . 1.475(3) yes
C2 H21 . . 1.004 no
C2 H22 . . .969 no
C4 C5 . . 1.441(3) yes
C5 C6 . . 1.344(3) yes
C6 C7 . . 1.417(4) yes
C6 H6 . . .950 no
C7 C8 . . 1.329(4) yes
C7 H7 . . .950 no
C8 H8 . . .950 no
C9 C10 . . 1.395(3) yes
C9 C14 . . 1.390(3) yes
C10 C11 . . 1.375(4) yes
C10 H10 . . .950 no
C11 C12 . . 1.387(4) yes
C11 H11 . . .950 no
C12 C13 . . 1.376(3) yes
C12 C15 . . 1.506(4) yes
C13 C14 . . 1.382(3) yes
C13 H13 . . .950 no
C14 H14 . . .950 no
C15 H151 . . .950 no
C15 H152 . . .950 no
C15 H153 . . .950 no

loop_
_geom_torsion_atom_site_label_1
_geom_torsion_atom_site_label_2
_geom_torsion_atom_site_label_3
_geom_torsion_atom_site_label_4
_geom_torsion
_geom_torsion_publ_flag
C3 S1 C2 C1 -52.0(2) no
C3 S1 C2 H21 69.1 no
C3 S1 C2 H22 -176.6 no
C2 S1 C3 N2 -151.8(3) no
C2 S1 C3 N3 28.9(2) no
C8 O1 C5 C4 176.4(2) no
C8 O1 C5 C6 -.1(3) no
C5 O1 C8 C7 .4(3) no
C5 O1 C8 H8 -179.6 no
C4 N1 N2 C3 -.1(3) no
N2 N1 C4 N3 -.6(3) no
N2 N1 C4 C5 -175.3(2) no
N1 N2 C3 S1 -178.6(2) no
N1 N2 C3 N3 .8(3) no
C3 N3 N4 C1 -26.7(3) no
C4 N3 N4 C1 164.9(2) no
N4 N3 C3 S1 8.2(4) no
N4 N3 C3 N2 -171.3(2) no
C4 N3 C3 S1 178.3(2) no
C4 N3 C3 N2 -1.1(3) no
N4 N3 C4 N1 171.8(2) no
N4 N3 C4 C5 -13.4(4) no
C3 N3 C4 N1 1.1(3) no
C3 N3 C4 C5 175.9(2) no
N3 N4 C1 C2 -5.5(3) no
N3 N4 C1 C9 178.6(2) no
N4 C1 C2 S1 47.8(3) no
N4 C1 C2 H21 -71.2 no
N4 C1 C2 H22 167.1 no
C9 C1 C2 S1 -136.5(2) no
C9 C1 C2 H21 104.6 no
C9 C1 C2 H22 -17.1 no
N4 C1 C9 C10 -11.2(3) no
N4 C1 C9 C14 166.5(2) no
C2 C1 C9 C10 172.8(2) no
C2 C1 C9 C14 -9.5(3) no
N1 C4 C5 O1 13.0(4) no
N1 C4 C5 C6 -171.6(3) no
N3 C4 C5 O1 -160.9(2) no
N3 C4 C5 C6 14.4(5) no
O1 C5 C6 C7 -.2(3) no
O1 C5 C6 H6 179.9 no
C4 C5 C6 C7 -175.8(3) no
C4 C5 C6 H6 4.4 no
C5 C6 C7 C8 .5(3) no
C5 C6 C7 H7 -179.3 no
H6 C6 C7 C8 -179.7 no
H6 C6 C7 H7 .5 no
C6 C7 C8 O1 -.5(4) no
C6 C7 C8 H8 179.4 no
H7 C7 C8 O1 179.3 no
H7 C7 C8 H8 -.8 no
C1 C9 C10 C11 175.9(2) no
C1 C9 C10 H10 -3.5 no
C14 C9 C10 C11 -1.8(4) no
C14 C9 C10 H10 178.7 no
C1 C9 C14 C13 -176.4(2) no
C1 C9 C14 H14 3.8 no
C10 C9 C14 C13 1.4(3) no
C10 C9 C14 H14 -178.4 no
C9 C10 C11 C12 .6(4) no
C9 C10 C11 H11 -179.9 no
H10 C10 C11 C12 -179.9 no
H10 C10 C11 H11 -.4 no
C10 C11 C12 C13 1.1(4) no
C10 C11 C12 C15 -178.8(2) no
H11 C11 C12 C13 -178.5 no
H11 C11 C12 C15 1.7 no
C11 C12 C13 C14 -1.5(4) no
C11 C12 C13 H13 178.6 no
C15 C12 C13 C14 178.3(2) no
C15 C12 C13 H13 -1.6 no
C12 C13 C14 C9 .3(4) no
C12 C13 C14 H14 -179.9 no
H13 C13 C14 C9 -179.9 no
H13 C13 C14 H14 .0 no
